data_2240268
loop_
_publ_author_name
'Mani, Karthik Ananth'
'Viswanathan, Vijayan'
'Narasimhan, S.'
'Velmurugan, Devadasan'

_publ_section_title
;
 Crystal structure of
 (<i>E</i>)-4-{1-[2-(carbamothioyl)hydrazin-1-ylidene]ethyl}phenyl
 4-methylbenzoate
;
_journal_coeditor_code HB7334
_journal_issue 1
_journal_name_full 'Acta Crystallographica Section E'
_journal_page_first o43
_journal_page_last o44
_journal_paper_doi 10.1107/S2056989014026942
_journal_volume 71
_journal_year 2015
_chemical_formula_iupac 'C17 H17 N3 O2 S'
_chemical_formula_moiety 'C17 H17 N3 O2 S'
_chemical_formula_sum 'C17 H17 N3 O2 S'
_chemical_formula_weight 327.40
_chemical_name_systematic
;
(<i>E</i>)-4-{1-[2-(Carbamothioyl)hydrazin-1-ylidene]ethyl}phenyl
4-methylbenzoate
;
_space_group_IT_number 2
_symmetry_cell_setting triclinic
_symmetry_space_group_name_Hall '-P 1'
_symmetry_space_group_name_H-M 'P -1'
_atom_sites_solution_hydrogens geom
_atom_sites_solution_primary direct
_atom_sites_solution_secondary difmap
_audit_creation_method SHELXL-97
_cell_angle_alpha 99.801(5)
_cell_angle_beta 96.040(5)
_cell_angle_gamma 98.533(5)
_cell_formula_units_Z 4
_cell_length_a 8.068(5)
_cell_length_b 14.037(5)
_cell_length_c 15.221(5)
_cell_measurement_reflns_used 6809
_cell_measurement_temperature 293(2)
_cell_measurement_theta_max 26.44
_cell_measurement_theta_min 1.37
_cell_volume 1664.7(13)
_computing_cell_refinement
;
SAINT (Bruker, 2008)
;
_computing_data_collection
;
APEX2 (Bruker, 2008)
;
_computing_data_reduction
;
SAINT (Bruker, 2008)
;
_computing_molecular_graphics
;
ORTEP-3 for Windows (Farrugia, 2012)
;
_computing_publication_material
;
SHELXL97 (Sheldrick, 2008) and PLATON (Spek, 2009)
;
_computing_structure_refinement
;
SHELXL97 (Sheldrick, 2008)
;
_computing_structure_solution
;
SHELXS97 (Sheldrick, 2008)
;
_diffrn_ambient_temperature 293(2)
_diffrn_measured_fraction_theta_full 0.995
_diffrn_measured_fraction_theta_max 0.995
_diffrn_measurement_device_type 'Bruker SMART APEXII CCD'
_diffrn_measurement_method '\w and \f scans'
_diffrn_radiation_monochromator graphite
_diffrn_radiation_source 'fine-focus sealed tube'
_diffrn_radiation_type MoK\a
_diffrn_radiation_wavelength 0.71073
_diffrn_reflns_av_R_equivalents 0.0296
_diffrn_reflns_av_sigmaI/netI 0.0242
_diffrn_reflns_limit_h_max 10
_diffrn_reflns_limit_h_min -10
_diffrn_reflns_limit_k_max 17
_diffrn_reflns_limit_k_min -17
_diffrn_reflns_limit_l_max 19
_diffrn_reflns_limit_l_min -19
_diffrn_reflns_number 25169
_diffrn_reflns_theta_full 26.44
_diffrn_reflns_theta_max 26.44
_diffrn_reflns_theta_min 1.37
_exptl_absorpt_coefficient_mu 0.207
_exptl_absorpt_correction_T_max 0.9796
_exptl_absorpt_correction_T_min 0.9598
_exptl_absorpt_correction_type multi-scan
_exptl_absorpt_process_details
;
(<i>SADABS</i>; Bruker, 2008)
;
_exptl_crystal_colour colourless
_exptl_crystal_density_diffrn 1.306
_exptl_crystal_density_method 'not measured'
_exptl_crystal_description block
_exptl_crystal_F_000 688
_exptl_crystal_size_max 0.20
_exptl_crystal_size_mid 0.15
_exptl_crystal_size_min 0.10
_refine_diff_density_max 0.437
_refine_diff_density_min -0.428
_refine_ls_extinction_coef 0.0180(14)
_refine_ls_extinction_expression Fc^*^=kFc[1+0.001xFc^2^\l^3^/sin(2\q)]^-1/4^
_refine_ls_extinction_method
;
SHELXL97 (Sheldrick, 2008)
;
_refine_ls_goodness_of_fit_ref 0.989
_refine_ls_hydrogen_treatment mixed
_refine_ls_matrix_type full
_refine_ls_number_parameters 424
_refine_ls_number_reflns 6809
_refine_ls_number_restraints 0
_refine_ls_restrained_S_all 0.989
_refine_ls_R_factor_all 0.0527
_refine_ls_R_factor_gt 0.0404
_refine_ls_shift/su_max 0.002
_refine_ls_shift/su_mean 0.000
_refine_ls_structure_factor_coef Fsqd
_refine_ls_weighting_details 'calc w=1/[\s^2^(Fo^2^)+(0.0550P)^2^+0.6388P] where P=(Fo^2^+2Fc^2^)/3'
_refine_ls_weighting_scheme calc
_refine_ls_wR_factor_gt 0.1073
_refine_ls_wR_factor_ref 0.1176
_reflns_number_gt 5402
_reflns_number_total 6809
_reflns_threshold_expression I>2\s(I)
_cod_data_source_file hb7334sup1.cif
_cod_data_source_block I
_cod_database_code 2240268
_cod_database_fobs_code 2240268

loop_
_symmetry_equiv_pos_as_xyz
'x, y, z'
'-x, -y, -z'

loop_
_atom_site_type_symbol
_atom_site_label
_atom_site_fract_x
_atom_site_fract_y
_atom_site_fract_z
_atom_site_U_iso_or_equiv
_atom_site_adp_type
_atom_site_calc_flag
_atom_site_refinement_flags
_atom_site_occupancy
_atom_site_symmetry_multiplicity
C C1A 0.2654(3) 0.3477(2) 0.22085(17) 0.0842(8) Uani d . 1 1
H H1A1 0.1730 0.3830 0.2150 0.126 Uiso calc R 1 1
H H1A2 0.2578 0.2980 0.1680 0.126 Uiso calc R 1 1
H H1A3 0.3704 0.3922 0.2276 0.126 Uiso calc R 1 1
C C1B 0.2414(5) -0.5299(3) 1.03242(19) 0.1202(12) Uani d . 1 1
H H1B1 0.2019 -0.5983 1.0305 0.180 Uiso calc R 1 1
H H1B2 0.1741 -0.4914 1.0675 0.180 Uiso calc R 1 1
H H1B3 0.3575 -0.5132 1.0593 0.180 Uiso calc R 1 1
C C2A 0.2576(2) 0.30002(16) 0.30253(13) 0.0568(5) Uani d . 1 1
C C2B 0.2266(3) -0.50911(19) 0.93750(15) 0.0756(7) Uani d . 1 1
C C3A 0.3217(3) 0.21517(16) 0.30697(13) 0.0602(5) Uani d . 1 1
H H3A 0.3704 0.1865 0.2586 0.072 Uiso calc R 1 1
C C3B 0.1513(4) -0.58023(18) 0.86641(17) 0.0840(8) Uani d . 1 1
H H3B 0.1081 -0.6420 0.8766 0.101 Uiso calc R 1 1
C C4A 0.3152(2) 0.17175(15) 0.38156(12) 0.0524(4) Uani d . 1 1
H H4A 0.3582 0.1140 0.3828 0.063 Uiso calc R 1 1
C C4B 0.1374(3) -0.56294(16) 0.77975(15) 0.0722(6) Uani d . 1 1
H H4B 0.0837 -0.6124 0.7324 0.087 Uiso calc R 1 1
C C5A 0.2449(2) 0.21369(13) 0.45461(11) 0.0432(4) Uani d . 1 1
C C5B 0.2031(2) -0.47226(14) 0.76322(12) 0.0510(4) Uani d . 1 1
C C6A 0.1808(3) 0.29922(14) 0.45138(13) 0.0538(5) Uani d . 1 1
H H6A 0.1333 0.3283 0.5000 0.065 Uiso calc R 1 1
C C6B 0.2807(3) -0.40036(16) 0.83396(14) 0.0653(6) Uani d . 1 1
H H6B 0.3265 -0.3391 0.8237 0.078 Uiso calc R 1 1
C C7A 0.1873(3) 0.34158(15) 0.37588(15) 0.0619(5) Uani d . 1 1
H H7A 0.1437 0.3991 0.3744 0.074 Uiso calc R 1 1
C C7B 0.2913(4) -0.41833(19) 0.92051(15) 0.0806(7) Uani d . 1 1
H H7B 0.3429 -0.3685 0.9682 0.097 Uiso calc R 1 1
C C8A 0.2332(2) 0.17051(13) 0.53614(12) 0.0463(4) Uani d . 1 1
C C8B 0.1894(3) -0.45931(14) 0.66842(13) 0.0526(4) Uani d . 1 1
C C9A 0.2862(2) 0.03688(12) 0.60304(11) 0.0458(4) Uani d . 1 1
C C9B 0.2889(2) -0.35490(14) 0.57185(12) 0.0491(4) Uani d . 1 1
C C10A 0.1370(3) -0.01089(14) 0.62106(12) 0.0533(5) Uani d . 1 1
H H10A 0.0367 -0.0128 0.5840 0.064 Uiso calc R 1 1
C C10B 0.3512(3) -0.41679(17) 0.50947(14) 0.0652(6) Uani d . 1 1
H H10B 0.3822 -0.4744 0.5230 0.078 Uiso calc R 1 1
C C11A 0.1362(2) -0.05646(13) 0.69479(12) 0.0482(4) Uani d . 1 1
H H11A 0.0345 -0.0888 0.7071 0.058 Uiso calc R 1 1
C C11B 0.3679(3) -0.39335(16) 0.42609(14) 0.0607(5) Uani d . 1 1
H H11B 0.4132 -0.4348 0.3842 0.073 Uiso calc R 1 1
C C12A 0.2847(2) -0.05474(11) 0.75085(10) 0.0382(3) Uani d . 1 1
C C12B 0.3183(2) -0.30912(13) 0.40365(11) 0.0436(4) Uani d . 1 1
C C13A 0.4345(2) -0.00642(13) 0.72968(11) 0.0457(4) Uani d . 1 1
H H13A 0.5356 -0.0044 0.7660 0.055 Uiso calc R 1 1
C C13B 0.2575(3) -0.24762(14) 0.46904(13) 0.0542(5) Uani d . 1 1
H H13B 0.2255 -0.1900 0.4561 0.065 Uiso calc R 1 1
C C14A 0.4361(2) 0.03851(13) 0.65589(12) 0.0492(4) Uani d . 1 1
H H14A 0.5374 0.0696 0.6420 0.059 Uiso calc R 1 1
C C14B 0.2433(3) -0.26986(15) 0.55296(13) 0.0571(5) Uani d . 1 1
H H14B 0.2031 -0.2274 0.5963 0.069 Uiso calc R 1 1
C C15A 0.2819(2) -0.10194(12) 0.83068(10) 0.0396(4) Uani d . 1 1
C C15B 0.3277(2) -0.28611(13) 0.31284(11) 0.0445(4) Uani d . 1 1
C C16A 0.1160(2) -0.15187(19) 0.84955(14) 0.0677(6) Uani d . 1 1
H H16A 0.1354 -0.1916 0.8938 0.102 Uiso calc R 1 1
H H16B 0.0556 -0.1926 0.7951 0.102 Uiso calc R 1 1
H H16C 0.0506 -0.1034 0.8718 0.102 Uiso calc R 1 1
C C16B 0.4547(3) -0.32317(18) 0.25743(14) 0.0677(6) Uani d . 1 1
H H16D 0.4031 -0.3458 0.1962 0.102 Uiso calc R 1 1
H H16E 0.4948 -0.3763 0.2805 0.102 Uiso calc R 1 1
H H16F 0.5479 -0.2712 0.2599 0.102 Uiso calc R 1 1
C C17A 0.5770(2) -0.14183(12) 1.00110(10) 0.0393(4) Uani d . 1 1
C C17B 0.0977(2) -0.16131(13) 0.17673(11) 0.0435(4) Uani d . 1 1
N N1A 0.42539(17) -0.09698(10) 0.87810(9) 0.0409(3) Uani d . 1 1
N N1B 0.22145(18) -0.23287(11) 0.28867(10) 0.0463(3) Uani d . 1 1
N N2A 0.42746(19) -0.13852(11) 0.95384(9) 0.0447(3) Uani d . 1 1
N N2B 0.22622(18) -0.20308(12) 0.20702(10) 0.0484(4) Uani d . 1 1
H H2B 0.3087 -0.2110 0.1765 0.058 Uiso calc R 1 1
N N3A 0.71545(19) -0.10356(13) 0.97208(11) 0.0579(4) Uani d . 1 1
H H3A1 0.7082 -0.0778 0.9247 0.070 Uiso calc R 1 1
H H3A2 0.8130 -0.1043 1.0005 0.070 Uiso calc R 1 1
N N3B -0.03094(19) -0.15950(12) 0.22271(10) 0.0539(4) Uani d . 1 1
H H3B1 -0.0310 -0.1845 0.2705 0.065 Uiso calc R 1 1
H H3B2 -0.1152 -0.1333 0.2051 0.065 Uiso calc R 1 1
O O1A 0.1798(2) 0.20548(11) 0.60231(9) 0.0701(4) Uani d . 1 1
O O1B 0.1080(2) -0.51644(13) 0.60607(10) 0.0786(5) Uani d . 1 1
O O2A 0.29057(18) 0.08334(9) 0.52831(8) 0.0545(3) Uani d . 1 1
O O2B 0.27954(19) -0.37271(10) 0.65930(8) 0.0604(4) Uani d . 1 1
S S1A 0.58069(6) -0.19659(4) 1.09103(3) 0.05114(15) Uani d . 1 1
S S1B 0.10592(6) -0.11364(5) 0.08234(4) 0.06621(18) Uani d . 1 1
H H2A 0.340(3) -0.1537(15) 0.9779(13) 0.054(6) Uiso d . 1 1

loop_
_atom_site_aniso_label
_atom_site_aniso_U_11
_atom_site_aniso_U_22
_atom_site_aniso_U_33
_atom_site_aniso_U_12
_atom_site_aniso_U_13
_atom_site_aniso_U_23
C1A 0.0860(17) 0.1031(19) 0.0727(15) 0.0020(14) 0.0047(13) 0.0580(14)
C1B 0.164(3) 0.142(3) 0.0603(16) 0.014(3) 0.0099(18) 0.0494(18)
C2A 0.0477(10) 0.0717(12) 0.0541(11) -0.0003(9) -0.0006(9) 0.0336(10)
C2B 0.0962(18) 0.0885(16) 0.0474(12) 0.0142(14) 0.0099(11) 0.0288(11)
C3A 0.0628(12) 0.0775(13) 0.0464(10) 0.0130(10) 0.0130(9) 0.0244(10)
C3B 0.121(2) 0.0648(14) 0.0683(15) -0.0018(14) 0.0186(15) 0.0302(12)
C4A 0.0574(11) 0.0596(11) 0.0474(10) 0.0178(9) 0.0098(8) 0.0219(8)
C4B 0.0984(18) 0.0589(12) 0.0547(12) -0.0026(12) 0.0111(12) 0.0112(10)
C5A 0.0419(9) 0.0502(9) 0.0393(9) 0.0065(7) 0.0013(7) 0.0171(7)
C5B 0.0548(11) 0.0576(11) 0.0451(10) 0.0137(9) 0.0096(8) 0.0173(8)
C6A 0.0566(11) 0.0566(11) 0.0528(11) 0.0133(9) 0.0079(9) 0.0196(9)
C6B 0.0821(15) 0.0571(11) 0.0556(12) 0.0014(11) 0.0076(11) 0.0180(9)
C7A 0.0600(12) 0.0589(11) 0.0740(14) 0.0127(10) 0.0019(10) 0.0343(10)
C7B 0.105(2) 0.0794(16) 0.0478(12) -0.0046(14) -0.0020(12) 0.0091(11)
C8A 0.0498(10) 0.0516(10) 0.0393(9) 0.0082(8) 0.0027(8) 0.0156(7)
C8B 0.0569(11) 0.0562(11) 0.0465(10) 0.0126(9) 0.0063(9) 0.0125(9)
C9A 0.0638(11) 0.0450(9) 0.0325(8) 0.0151(8) 0.0046(8) 0.0141(7)
C9B 0.0497(10) 0.0621(11) 0.0392(9) 0.0107(8) 0.0034(8) 0.0204(8)
C10A 0.0545(11) 0.0632(11) 0.0424(10) 0.0086(9) -0.0082(8) 0.0204(8)
C10B 0.0807(15) 0.0749(13) 0.0616(12) 0.0418(12) 0.0230(11) 0.0395(11)
C11A 0.0460(10) 0.0565(10) 0.0426(9) 0.0053(8) -0.0018(8) 0.0182(8)
C11B 0.0759(14) 0.0702(12) 0.0534(11) 0.0376(11) 0.0235(10) 0.0298(10)
C12A 0.0453(9) 0.0385(8) 0.0313(8) 0.0099(7) 0.0017(7) 0.0078(6)
C12B 0.0397(9) 0.0512(9) 0.0430(9) 0.0083(7) 0.0022(7) 0.0190(7)
C13A 0.0441(9) 0.0533(10) 0.0411(9) 0.0086(8) 0.0000(7) 0.0164(7)
C13B 0.0663(12) 0.0508(10) 0.0517(11) 0.0187(9) 0.0061(9) 0.0205(8)
C14A 0.0528(11) 0.0536(10) 0.0446(10) 0.0075(8) 0.0083(8) 0.0189(8)
C14B 0.0742(13) 0.0561(11) 0.0438(10) 0.0170(10) 0.0097(9) 0.0110(8)
C15A 0.0407(9) 0.0462(9) 0.0325(8) 0.0075(7) 0.0022(7) 0.0106(7)
C15B 0.0409(9) 0.0515(9) 0.0442(9) 0.0069(7) 0.0030(7) 0.0204(8)
C16A 0.0453(11) 0.1051(17) 0.0563(12) -0.0030(11) -0.0034(9) 0.0447(12)
C16B 0.0735(14) 0.0900(15) 0.0585(12) 0.0372(12) 0.0215(11) 0.0388(11)
C17A 0.0379(8) 0.0475(9) 0.0350(8) 0.0091(7) 0.0028(7) 0.0138(7)
C17B 0.0372(9) 0.0533(9) 0.0430(9) 0.0068(7) 0.0027(7) 0.0200(7)
N1A 0.0416(8) 0.0509(8) 0.0341(7) 0.0096(6) 0.0029(6) 0.0186(6)
N1B 0.0410(8) 0.0596(9) 0.0423(8) 0.0074(7) 0.0019(6) 0.0241(7)
N2A 0.0367(8) 0.0647(9) 0.0380(7) 0.0081(7) 0.0036(6) 0.0257(7)
N2B 0.0385(8) 0.0706(10) 0.0449(8) 0.0136(7) 0.0073(6) 0.0307(7)
N3A 0.0373(8) 0.0918(12) 0.0540(9) 0.0095(8) 0.0052(7) 0.0417(9)
N3B 0.0493(9) 0.0763(11) 0.0493(9) 0.0240(8) 0.0136(7) 0.0326(8)
O1A 0.1059(12) 0.0702(9) 0.0497(8) 0.0356(9) 0.0302(8) 0.0248(7)
O1B 0.0948(12) 0.0818(10) 0.0504(9) -0.0068(9) 0.0023(8) 0.0117(8)
O2A 0.0786(9) 0.0569(7) 0.0376(6) 0.0248(7) 0.0118(6) 0.0216(6)
O2B 0.0743(9) 0.0671(8) 0.0420(7) 0.0061(7) 0.0067(6) 0.0227(6)
S1A 0.0424(2) 0.0724(3) 0.0461(3) 0.0105(2) 0.00270(19) 0.0335(2)
S1B 0.0452(3) 0.1100(5) 0.0638(3) 0.0247(3) 0.0145(2) 0.0588(3)

loop_
_atom_type_symbol
_atom_type_description
_atom_type_scat_dispersion_real
_atom_type_scat_dispersion_imag
_atom_type_scat_source
C C 0.0033 0.0016 'International Tables Vol C Tables 4.2.6.8 and 6.1.1.4'
H H 0.0000 0.0000 'International Tables Vol C Tables 4.2.6.8 and 6.1.1.4'
N N 0.0061 0.0033 'International Tables Vol C Tables 4.2.6.8 and 6.1.1.4'
O O 0.0106 0.0060 'International Tables Vol C Tables 4.2.6.8 and 6.1.1.4'
S S 0.1246 0.1234 'International Tables Vol C Tables 4.2.6.8 and 6.1.1.4'

loop_
_geom_angle_atom_site_label_1
_geom_angle_atom_site_label_2
_geom_angle_atom_site_label_3
_geom_angle
C2A C1A H1A1 109.5
C2A C1A H1A2 109.5
H1A1 C1A H1A2 109.5
C2A C1A H1A3 109.5
H1A1 C1A H1A3 109.5
H1A2 C1A H1A3 109.5
C2B C1B H1B1 109.5
C2B C1B H1B2 109.5
H1B1 C1B H1B2 109.5
C2B C1B H1B3 109.5
H1B1 C1B H1B3 109.5
H1B2 C1B H1B3 109.5
C3A C2A C7A 118.00(17)
C3A C2A C1A 121.3(2)
C7A C2A C1A 120.7(2)
C3B C2B C7B 118.1(2)
C3B C2B C1B 120.7(2)
C7B C2B C1B 121.2(2)
C2A C3A C4A 121.4(2)
C2A C3A H3A 119.3
C4A C3A H3A 119.3
C2B C3B C4B 121.6(2)
C2B C3B H3B 119.2
C4B C3B H3B 119.2
C3A C4A C5A 120.29(18)
C3A C4A H4A 119.9
C5A C4A H4A 119.9
C3B C4B C5B 120.0(2)
C3B C4B H4B 120.0
C5B C4B H4B 120.0
C6A C5A C4A 118.99(16)
C6A C5A C8A 118.13(16)
C4A C5A C8A 122.88(16)
C6B C5B C4B 119.00(18)
C6B C5B C8B 123.52(18)
C4B C5B C8B 117.45(18)
C5A C6A C7A 120.05(19)
C5A C6A H6A 120.0
C7A C6A H6A 120.0
C5B C6B C7B 120.3(2)
C5B C6B H6B 119.9
C7B C6B H6B 119.9
C6A C7A C2A 121.27(19)
C6A C7A H7A 119.4
C2A C7A H7A 119.4
C6B C7B C2B 121.0(2)
C6B C7B H7B 119.5
C2B C7B H7B 119.5
O1A C8A O2A 122.20(16)
O1A C8A C5A 125.62(17)
O2A C8A C5A 112.18(15)
O1B C8B O2B 122.65(18)
O1B C8B C5B 125.32(18)
O2B C8B C5B 112.02(16)
C10A C9A C14A 121.03(16)
C10A C9A O2A 120.61(16)
C14A C9A O2A 118.34(16)
C10B C9B C14B 120.89(17)
C10B C9B O2B 121.41(17)
C14B C9B O2B 117.57(17)
C9A C10A C11A 119.48(17)
C9A C10A H10A 120.3
C11A C10A H10A 120.3
C9B C10B C11B 119.50(18)
C9B C10B H10B 120.3
C11B C10B H10B 120.3
C10A C11A C12A 121.17(17)
C10A C11A H11A 119.4
C12A C11A H11A 119.4
C10B C11B C12B 121.18(19)
C10B C11B H11B 119.4
C12B C11B H11B 119.4
C11A C12A C13A 117.70(15)
C11A C12A C15A 120.75(15)
C13A C12A C15A 121.55(14)
C13B C12B C11B 117.59(16)
C13B C12B C15B 120.94(15)
C11B C12B C15B 121.47(17)
C14A C13A C12A 121.33(16)
C14A C13A H13A 119.3
C12A C13A H13A 119.3
C14B C13B C12B 121.41(17)
C14B C13B H13B 119.3
C12B C13B H13B 119.3
C9A C14A C13A 119.26(17)
C9A C14A H14A 120.4
C13A C14A H14A 120.4
C9B C14B C13B 119.39(18)
C9B C14B H14B 120.3
C13B C14B H14B 120.3
N1A C15A C12A 116.24(14)
N1A C15A C16A 125.21(15)
C12A C15A C16A 118.55(14)
N1B C15B C12B 114.65(16)
N1B C15B C16B 125.04(16)
C12B C15B C16B 120.30(15)
C15A C16A H16A 109.5
C15A C16A H16B 109.5
H16A C16A H16B 109.5
C15A C16A H16C 109.5
H16A C16A H16C 109.5
H16B C16A H16C 109.5
C15B C16B H16D 109.5
C15B C16B H16E 109.5
H16D C16B H16E 109.5
C15B C16B H16F 109.5
H16D C16B H16F 109.5
H16E C16B H16F 109.5
N3A C17A N2A 117.40(15)
N3A C17A S1A 122.89(13)
N2A C17A S1A 119.68(13)
N3B C17B N2B 117.76(15)
N3B C17B S1B 122.49(13)
N2B C17B S1B 119.75(13)
C15A N1A N2A 117.89(14)
C15B N1B N2B 119.05(15)
C17A N2A N1A 119.45(14)
C17A N2A H2A 116.6(14)
N1A N2A H2A 123.1(14)
C17B N2B N1B 117.74(14)
C17B N2B H2B 121.1
N1B N2B H2B 121.1
C17A N3A H3A1 120.0
C17A N3A H3A2 120.0
H3A1 N3A H3A2 120.0
C17B N3B H3B1 120.0
C17B N3B H3B2 120.0
H3B1 N3B H3B2 120.0
C8A O2A C9A 116.43(13)
C8B O2B C9B 117.77(15)

loop_
_geom_bond_atom_site_label_1
_geom_bond_atom_site_label_2
_geom_bond_distance
C1A C2A 1.511(3)
C1A H1A1 0.9600
C1A H1A2 0.9600
C1A H1A3 0.9600
C1B C2B 1.518(3)
C1B H1B1 0.9600
C1B H1B2 0.9600
C1B H1B3 0.9600
C2A C3A 1.376(3)
C2A C7A 1.385(3)
C2B C3B 1.360(4)
C2B C7B 1.381(3)
C3A C4A 1.379(2)
C3A H3A 0.9300
C3B C4B 1.377(3)
C3B H3B 0.9300
C4A C5A 1.383(3)
C4A H4A 0.9300
C4B C5B 1.379(3)
C4B H4B 0.9300
C5A C6A 1.382(3)
C5A C8A 1.476(2)
C5B C6B 1.368(3)
C5B C8B 1.480(3)
C6A C7A 1.383(3)
C6A H6A 0.9300
C6B C7B 1.379(3)
C6B H6B 0.9300
C7A H7A 0.9300
C7B H7B 0.9300
C8A O1A 1.195(2)
C8A O2A 1.362(2)
C8B O1B 1.195(2)
C8B O2B 1.357(2)
C9A C10A 1.366(3)
C9A C14A 1.375(3)
C9A O2A 1.4053(19)
C9B C10B 1.363(3)
C9B C14B 1.367(3)
C9B O2B 1.403(2)
C10A C11A 1.383(2)
C10A H10A 0.9300
C10B C11B 1.379(3)
C10B H10B 0.9300
C11A C12A 1.390(2)
C11A H11A 0.9300
C11B C12B 1.387(3)
C11B H11B 0.9300
C12A C13A 1.392(2)
C12A C15A 1.480(2)
C12B C13B 1.383(3)
C12B C15B 1.479(2)
C13A C14A 1.379(2)
C13A H13A 0.9300
C13B C14B 1.378(3)
C13B H13B 0.9300
C14A H14A 0.9300
C14B H14B 0.9300
C15A N1A 1.284(2)
C15A C16A 1.496(3)
C15B N1B 1.283(2)
C15B C16B 1.490(3)
C16A H16A 0.9600
C16A H16B 0.9600
C16A H16C 0.9600
C16B H16D 0.9600
C16B H16E 0.9600
C16B H16F 0.9600
C17A N3A 1.318(2)
C17A N2A 1.350(2)
C17A S1A 1.6798(16)
C17B N3B 1.312(2)
C17B N2B 1.343(2)
C17B S1B 1.6883(17)
N1A N2A 1.3774(18)
N1B N2B 1.3795(19)
N2A H2A 0.85(2)
N2B H2B 0.8600
N3A H3A1 0.8600
N3A H3A2 0.8600
N3B H3B1 0.8600
N3B H3B2 0.8600

loop_
_geom_hbond_atom_site_label_D
_geom_hbond_atom_site_label_H
_geom_hbond_atom_site_label_A
_geom_hbond_site_symmetry_A
_geom_hbond_distance_DH
_geom_hbond_distance_HA
_geom_hbond_distance_DA
_geom_hbond_angle_DHA
N3A H3A1 N1A . 0.86 2.28 2.634(3) 105
N3B H3B1 N1B . 0.86 2.25 2.600(3) 105
N2A H2A S1B 1_556 0.85(2) 2.66(2) 3.432(3) 153.5(8)
N2B H2B S1A 1_554 0.86 2.67 3.513(3) 169
N3A H3A2 S1B 1_656 0.86 2.58 3.444(3) 178
N3B H3B1 O1A 2_556 0.86 2.42 3.159(3) 145
N3B N3B2 S1A 1_454 0.86 2.78 3.456(3) 136
C6A H6A O1B 1_565 0.93 2.53 3.354(3) 148

loop_
_geom_torsion_atom_site_label_1
_geom_torsion_atom_site_label_2
_geom_torsion_atom_site_label_3
_geom_torsion_atom_site_label_4
_geom_torsion
C7A C2A C3A C4A 0.7(3)
C1A C2A C3A C4A 179.79(19)
C7B C2B C3B C4B -0.7(5)
C1B C2B C3B C4B -179.7(3)
C2A C3A C4A C5A -0.7(3)
C2B C3B C4B C5B 1.0(4)
C3A C4A C5A C6A 0.3(3)
C3A C4A C5A C8A 179.62(17)
C3B C4B C5B C6B -0.4(4)
C3B C4B C5B C8B 177.9(2)
C4A C5A C6A C7A 0.1(3)
C8A C5A C6A C7A -179.26(17)
C4B C5B C6B C7B -0.6(4)
C8B C5B C6B C7B -178.8(2)
C5A C6A C7A C2A -0.1(3)
C3A C2A C7A C6A -0.3(3)
C1A C2A C7A C6A -179.40(19)
C5B C6B C7B C2B 1.0(4)
C3B C2B C7B C6B -0.3(4)
C1B C2B C7B C6B 178.7(3)
C6A C5A C8A O1A -3.7(3)
C4A C5A C8A O1A 177.0(2)
C6A C5A C8A O2A 175.97(16)
C4A C5A C8A O2A -3.4(2)
C6B C5B C8B O1B -171.8(2)
C4B C5B C8B O1B 9.9(3)
C6B C5B C8B O2B 7.3(3)
C4B C5B C8B O2B -170.9(2)
C14A C9A C10A C11A 1.5(3)
O2A C9A C10A C11A 179.68(16)
C14B C9B C10B C11B -0.2(3)
O2B C9B C10B C11B -176.00(19)
C9A C10A C11A C12A -0.2(3)
C9B C10B C11B C12B -1.7(3)
C10A C11A C12A C13A -0.6(3)
C10A C11A C12A C15A 178.70(17)
C10B C11B C12B C13B 2.4(3)
C10B C11B C12B C15B -176.86(19)
C11A C12A C13A C14A 0.2(3)
C15A C12A C13A C14A -179.16(16)
C11B C12B C13B C14B -1.3(3)
C15B C12B C13B C14B 178.00(18)
C10A C9A C14A C13A -1.9(3)
O2A C9A C14A C13A 179.83(15)
C12A C13A C14A C9A 1.1(3)
C10B C9B C14B C13B 1.3(3)
O2B C9B C14B C13B 177.27(17)
C12B C13B C14B C9B -0.6(3)
C11A C12A C15A N1A 179.65(16)
C13A C12A C15A N1A -1.0(2)
C11A C12A C15A C16A 0.2(3)
C13A C12A C15A C16A 179.55(18)
C13B C12B C15B N1B -26.1(2)
C11B C12B C15B N1B 153.15(19)
C13B C12B C15B C16B 153.3(2)
C11B C12B C15B C16B -27.4(3)
C12A C15A N1A N2A 178.84(14)
C16A C15A N1A N2A -1.8(3)
C12B C15B N1B N2B 176.61(14)
C16B C15B N1B N2B -2.8(3)
N3A C17A N2A N1A 0.6(2)
S1A C17A N2A N1A -177.45(12)
C15A N1A N2A C17A 174.57(16)
N3B C17B N2B N1B -5.9(2)
S1B C17B N2B N1B 174.13(12)
C15B N1B N2B C17B 169.44(17)
O1A C8A O2A C9A -0.9(3)
C5A C8A O2A C9A 179.38(14)
C10A C9A O2A C8A 75.9(2)
C14A C9A O2A C8A -105.8(2)
O1B C8B O2B C9B -6.1(3)
C5B C8B O2B C9B 174.76(16)
C10B C9B O2B C8B -57.6(3)
C14B C9B O2B C8B 126.5(2)
